data_4319514
loop_
_publ_author_name
'Kang Min Ok'
'N. S. P. Bhuvanesh'
'P. Shiv Halasyamani'

_publ_section_title
;
 Bi2TeO5: Synthesis, Structure, and Powder Second Harmonic Generation
 Properties
;
_journal_name_full 'Inorganic Chemistry'
_journal_page_first 1978
_journal_page_last 1980
_journal_paper_doi 10.1021/ic001224l
_journal_volume 40
_journal_year 2001
_chemical_formula_sum 'Bi2 O5 Te'
_chemical_formula_weight 625.56
_chemical_name_systematic
;
 ?
;
_space_group_IT_number 39
_symmetry_cell_setting orthorhombic
_symmetry_space_group_name_Hall 'A 2 -2b'
_symmetry_space_group_name_H-M 'A b m 2'
_atom_sites_solution_hydrogens geom
_atom_sites_solution_primary direct
_atom_sites_solution_secondary difmap
_cell_angle_alpha 90
_cell_angle_beta 90
_cell_angle_gamma 90
_cell_formula_units_Z 8
_cell_length_a 11.5727(10)
_cell_length_b 16.458(2)
_cell_length_c 5.5245(5)
_cell_measurement_temperature 293.0(2)
_cell_volume 1052.22(18)
_computing_structure_refinement 'SHELXL-93 (Sheldrick, 1993)'
_diffrn_ambient_temperature 293.0(2)
_diffrn_radiation_monochromator graphite
_diffrn_radiation_type MoK\a
_diffrn_radiation_wavelength 0.71073
_diffrn_reflns_av_R_equivalents 0.0345
_diffrn_reflns_av_sigmaI/netI 0.0186
_diffrn_reflns_limit_h_max 14
_diffrn_reflns_limit_h_min 0
_diffrn_reflns_limit_k_max 21
_diffrn_reflns_limit_k_min 0
_diffrn_reflns_limit_l_max 6
_diffrn_reflns_limit_l_min -7
_diffrn_reflns_number 1012
_diffrn_reflns_theta_max 27.47
_diffrn_reflns_theta_min 1.76
_exptl_absorpt_coefficient_mu 72.171
_exptl_crystal_density_diffrn 7.898
_exptl_crystal_F_000 2064
_refine_diff_density_max 5.291
_refine_diff_density_min -3.643
_refine_diff_density_rms 0.901
_refine_ls_abs_structure_details 'Flack H D (1983), Acta Cryst. A39, 876-881'
_refine_ls_abs_structure_Flack 0.00(2)
_refine_ls_extinction_coef 0.00000(4)
_refine_ls_extinction_expression Fc^*^=kFc[1+0.001xFc^2^\l^3^/sin(2\q)]^-1/4^
_refine_ls_extinction_method SHELXL
_refine_ls_goodness_of_fit_all 1.038
_refine_ls_goodness_of_fit_gt 1.059
_refine_ls_matrix_type full
_refine_ls_number_parameters 75
_refine_ls_number_reflns 1012
_refine_ls_number_restraints 0
_refine_ls_restrained_S_all 1.037
_refine_ls_restrained_S_obs 1.059
_refine_ls_R_factor_all 0.0513
_refine_ls_R_factor_gt 0.0481
_refine_ls_shift/su_max 0.013
_refine_ls_shift/su_mean 0.003
_refine_ls_structure_factor_coef Fsqd
_refine_ls_weighting_details 'w=1/[\s^2^(Fo^2^)+(0.1200P)^2^+20.0000P] where P=(Fo^2^+2Fc^2^)/3'
_refine_ls_weighting_scheme calc
_refine_ls_wR_factor_all 0.1436
_refine_ls_wR_factor_gt 0.1411
_reflns_number_gt 942
_reflns_number_total 1012
_reflns_threshold_expression >4sigma(I)
_cod_data_source_file ic001224l.cif
_cod_data_source_block IC001224L
_cod_depositor_comments
;
The following automatic conversions were performed:

'_refine_ls_weighting_scheme' value 'calc
w=1/[\s^2^(Fo^2^)+(0.1200P)^2^+20.0000P] where P=(Fo^2^+2Fc^2^)/3'
was changed to 'calc'. New tag '_refine_ls_weighting_details' was
created. The value of the new tag was set to
'w=1/[\s^2^(Fo^2^)+(0.1200P)^2^+20.0000P] where P=(Fo^2^+2Fc^2^)/3'.

Automatic conversion script
Id: cif_fix_values 3143 2015-03-26 13:38:13Z robertas 
;
_cod_original_cell_volume 1052.2(2)
_cod_database_code 4319514
_exptl_absorpt_factor_mur 18.043

loop_
_symmetry_equiv_pos_as_xyz
'x, y, z'
'-x, -y, z'
'x, -y+1/2, z'
'-x, y+1/2, z'
'x, y+1/2, z+1/2'
'-x, -y+1/2, z+1/2'
'x, -y+1, z+1/2'
'-x, y+1, z+1/2'

loop_
_atom_site_label
_atom_site_type_symbol
_atom_site_fract_x
_atom_site_fract_y
_atom_site_fract_z
_atom_site_U_iso_or_equiv
_atom_site_adp_type
_atom_site_occupancy
_atom_site_calc_flag
_atom_site_refinement_flags
_atom_site_disorder_group
Bi1 Bi 0.39139(9) 0.08510(4) 0.4856(3) 0.0121(3) Uani 1 d . .
Bi2 Bi 0.12450(8) 0.25 0.5010(2) 0.0128(5) Uani 1 d S .
Bi3 Bi 0.37665(9) 0.25 0.0243(4) 0.0122(5) Uani 1 d S .
Te1 Te 0.13264(12) 0.08081(7) -0.0141(5) 0.0116(5) Uani 1 d . .
O1 O 0.2644(15) 0.0434(9) 0.149(3) 0.027(3) Uani 1 d . .
O2 O 0.5 0 0.292(4) 0.014(4) Uani 1 d S .
O3 O 0.0691(15) 0.1471(9) 0.222(3) 0.026(4) Uani 1 d . .
O4 O 0.290(2) 0.25 0.366(4) 0.027(3) Uani 1 d S .
O5 O 0.4783(15) 0.1604(7) 0.201(3) 0.020(4) Uani 1 d . .
O6 O 0.2042(14) 0.1574(7) 0.783(3) 0.020(4) Uani 1 d . .

loop_
_atom_site_aniso_label
_atom_site_aniso_U_11
_atom_site_aniso_U_22
_atom_site_aniso_U_33
_atom_site_aniso_U_23
_atom_site_aniso_U_13
_atom_site_aniso_U_12
Bi1 0.0038(4) 0.0166(5) 0.0159(7) -0.0032(3) -0.0007(8) -0.0003(2)
Bi2 0.0022(6) 0.0202(5) 0.0161(13) 0 -0.0008(9) 0
Bi3 0.0054(6) 0.0151(5) 0.0162(13) 0 -0.0022(4) 0
Te1 0.0038(8) 0.0153(7) 0.0158(11) 0.0007(5) -0.003(2) -0.0003(3)
O1 0.020(7) 0.043(7) 0.020(6) -0.008(6) -0.002(5) 0.008(7)
O2 0.023(11) 0.014(7) 0.004(8) 0 0 0.014(9)
O3 0.025(10) 0.033(8) 0.022(8) -0.012(6) 0.006(8) 0.010(7)
O4 0.020(7) 0.043(7) 0.020(6) -0.008(6) -0.002(5) 0.008(7)
O5 0.021(11) 0.013(5) 0.025(9) 0.005(6) 0.010(8) 0.007(6)
O6 0.018(10) 0.016(6) 0.027(8) 0.011(6) 0.008(7) -0.001(5)

loop_
_atom_type_symbol
_atom_type_description
_atom_type_scat_dispersion_real
_atom_type_scat_dispersion_imag
_atom_type_scat_source
O O 0.0106 0.006 'International Tables Vol C Tables 4.2.6.8 and 6.1.1.4'
Te Te -0.5308 1.6751 'International Tables Vol C Tables 4.2.6.8 and 6.1.1.4'
Bi Bi -4.1077 10.2566 'International Tables Vol C Tables 4.2.6.8 and 6.1.1.4'

loop_
_geom_angle_atom_site_label_1
_geom_angle_atom_site_label_2
_geom_angle_atom_site_label_3
_geom_angle
_geom_angle_site_symmetry_1
_geom_angle_site_symmetry_3
_geom_angle_publ_flag
O2 Bi1 O5 75.5(5) . . ?
O2 Bi1 O5 103.0(4) . 8_645 ?
O5 Bi1 O5 76.7(3) . 8_645 ?
O2 Bi1 O1 78.0(5) . . ?
O5 Bi1 O1 83.9(6) . . ?
O5 Bi1 O1 159.4(6) 8_645 . ?
O2 Bi1 O2 71.60(12) . 7_545 ?
O5 Bi1 O2 123.5(4) . 7_545 ?
O5 Bi1 O2 67.9(4) 8_645 7_545 ?
O1 Bi1 O2 130.2(4) . 7_545 ?
O2 Bi1 O1 88.6(4) . 7_545 ?
O5 Bi1 O1 154.5(5) . 7_545 ?
O5 Bi1 O1 127.0(5) 8_645 7_545 ?
O1 Bi1 O1 73.3(4) . 7_545 ?
O2 Bi1 O1 67.5(3) 7_545 7_545 ?
O4 Bi2 O6 82.8(6) . . ?
O4 Bi2 O6 82.8(6) . 3 ?
O6 Bi2 O6 80.2(8) . 3 ?
O4 Bi2 O3 90.9(6) . . ?
O6 Bi2 O3 94.2(5) . . ?
O6 Bi2 O3 172.0(6) 3 . ?
O4 Bi2 O3 90.9(6) . 3 ?
O6 Bi2 O3 172.0(6) . 3 ?
O6 Bi2 O3 94.2(5) 3 3 ?
O3 Bi2 O3 90.8(8) . 3 ?
O5 Bi3 O5 87.9(8) . 3 ?
O5 Bi3 O4 81.5(7) . . ?
O5 Bi3 O4 81.5(7) 3 . ?
O3 Te1 O1 100.3(8) . . ?
O3 Te1 O6 101.6(7) . 1_554 ?
O1 Te1 O6 98.6(7) . 1_554 ?
Te1 O1 Bi1 139.0(7) . . ?
Te1 O1 Bi1 122.2(7) . 7_544 ?
Bi1 O1 Bi1 98.3(5) . 7_544 ?
Bi1 O2 Bi1 120.7(9) 2_655 . ?
Bi1 O2 Bi1 105.14(15) 2_655 7_544 ?
Bi1 O2 Bi1 113.6(2) . 7_544 ?
Bi1 O2 Bi1 113.6(2) 2_655 8_644 ?
Bi1 O2 Bi1 105.14(15) . 8_644 ?
Bi1 O2 Bi1 96.1(7) 7_544 8_644 ?
Te1 O3 Bi2 140.2(9) . . ?
Bi2 O4 Bi3 139.1(12) . . ?
Bi3 O5 Bi1 117.3(8) . . ?
Bi3 O5 Bi1 120.1(8) . 8_644 ?
Bi1 O5 Bi1 111.2(5) . 8_644 ?
Te1 O6 Bi2 130.7(8) 1_556 . ?

loop_
_geom_bond_atom_site_label_1
_geom_bond_atom_site_label_2
_geom_bond_distance
_geom_bond_site_symmetry_2
_geom_bond_publ_flag
Bi1 O2 2.166(10) . ?
Bi1 O5 2.24(2) . ?
Bi1 O5 2.29(2) 8_645 ?
Bi1 O1 2.47(2) . ?
Bi1 O2 2.529(13) 7_545 ?
Bi1 O1 2.729(15) 7_545 ?
Bi2 O4 2.06(2) . ?
Bi2 O6 2.365(14) . ?
Bi2 O6 2.365(14) 3 ?
Bi2 O3 2.38(2) . ?
Bi2 O3 2.38(2) 3 ?
Bi3 O5 2.125(14) . ?
Bi3 O5 2.125(14) 3 ?
Bi3 O4 2.14(2) . ?
Te1 O3 1.85(2) . ?
Te1 O1 1.88(2) . ?
Te1 O6 1.881(14) 1_554 ?
O1 Bi1 2.729(15) 7_544 ?
O2 Bi1 2.166(10) 2_655 ?
O2 Bi1 2.529(13) 7_544 ?
O2 Bi1 2.529(13) 8_644 ?
O5 Bi1 2.29(2) 8_644 ?
O6 Te1 1.881(14) 1_556 ?
